data_7711507
loop_
_publ_author_name
'Douib, Haiet'
'Flores Gonzalez, Jessica'
'Speed, Saskia'
'Montigaud, Vincent'
'Lefeuvre, Bertrand'
'Dorcet, Vincent'
'Riob\'e, Fran\,cois'
'Maury, Olivier'
'Gouasmia, Abdelkrim'
'Le Guennic, Boris'
'Cador, Olivier'
'Pointillart, Fabrice'

_publ_section_title
;
 Modulation of the magnetic and photophysical properties in 3d--4f and
 4f--4f&#x2032; heterobimetallic complexes involving a
 tetrathiafulvalene-based ligand
;
_journal_name_full 'Dalton Transactions'
_journal_paper_doi 10.1039/D2DT02375J
_journal_year 2022
_chemical_compound_source 'synthesis as described'
_chemical_formula_moiety 'C73 H45 Dy1.11 F27 N8 Nd0.89 O12 S9'
_chemical_formula_sum 'C73 H45 Dy1.11 F27 N8 Nd0.89 O12 S9'
_chemical_formula_weight 2336.46
_space_group_crystal_system triclinic
_space_group_IT_number 2
_space_group_name_Hall '-P 1'
_space_group_name_H-M_alt 'P -1'
_atom_sites_solution_hydrogens geom
_audit_update_record
;
2018-08-31 deposited with the CCDC.	2022-10-14 downloaded from the CCDC.
;
_cell_angle_alpha 97.354(6)
_cell_angle_beta 91.253(6)
_cell_angle_gamma 99.875(6)
_cell_formula_units_Z 2
_cell_length_a 10.170(2)
_cell_length_b 16.139(3)
_cell_length_c 30.871(6)
_cell_measurement_reflns_used 9961
_cell_measurement_temperature 150
_cell_measurement_theta_max 24.21
_cell_measurement_theta_min 2.23
_cell_measurement_wavelength 0.71073
_cell_volume 4945.9(17)
_computing_cell_refinement 'APEX3 (Bruker, 2015); SAINT (Bruker, 2014)'
_computing_data_collection 'SAINT (Bruker, 2014)'
_computing_data_reduction 'SAINT (Bruker, 2014)'
_computing_molecular_graphics 'SXGRAPH (Farrugia, 1999), Mercury (CSD, 2014)'
_computing_publication_material 'CRYSCALC (T. Roisnel, local program, 2016)'
_computing_structure_refinement 'SHELXL-2014/7 (Sheldrick, 2014)'
_computing_structure_solution 'SHELXT (Sheldrick, 2015)'
_diffrn_ambient_temperature 150
_diffrn_detector '(CMOS) PHOTON 100'
_diffrn_measured_fraction_theta_full 0.972
_diffrn_measured_fraction_theta_max 0.944
_diffrn_measurement_device_type 'D8 VENTURE Bruker AXS'
_diffrn_measurement_method 'rotation images'
_diffrn_radiation_monochromator 'multilayer monochromator'
_diffrn_radiation_probe x-ray
_diffrn_radiation_source 'Incoatec microfocus sealed tube'
_diffrn_radiation_type MoK\a
_diffrn_radiation_wavelength 0.71073
_diffrn_reflns_av_R_equivalents 0.0985
_diffrn_reflns_av_unetI/netI 0.1323
_diffrn_reflns_limit_h_max 11
_diffrn_reflns_limit_h_min -12
_diffrn_reflns_limit_k_max 20
_diffrn_reflns_limit_k_min -20
_diffrn_reflns_limit_l_max 40
_diffrn_reflns_limit_l_min -40
_diffrn_reflns_number 83873
_diffrn_reflns_theta_full 25.242
_diffrn_reflns_theta_max 27.479
_diffrn_reflns_theta_min 2.915
_exptl_absorpt_coefficient_mu 1.590
_exptl_absorpt_correction_T_max 0.904
_exptl_absorpt_correction_T_min 0.730
_exptl_absorpt_correction_type multi-scan
_exptl_absorpt_process_details
;
  [Sheldrick, G.M. (2014). SADABS Bruker AXS Inc., Madison, Wisconsin, USA]
;
_exptl_crystal_colour red
_exptl_crystal_density_diffrn 1.569
_exptl_crystal_description prism
_exptl_crystal_F_000 2302
_exptl_crystal_size_max 0.180
_exptl_crystal_size_mid 0.120
_exptl_crystal_size_min 0.060
_refine_diff_density_max 3.448
_refine_diff_density_min -5.072
_refine_diff_density_rms 0.248
_refine_ls_extinction_method none
_refine_ls_goodness_of_fit_ref 1.024
_refine_ls_hydrogen_treatment constr
_refine_ls_matrix_type full
_refine_ls_number_parameters 910
_refine_ls_number_reflns 21407
_refine_ls_number_restraints 8
_refine_ls_restrained_S_all 1.024
_refine_ls_R_factor_all 0.1953
_refine_ls_R_factor_gt 0.1417
_refine_ls_shift/su_max 0.004
_refine_ls_shift/su_mean 0.000
_refine_ls_structure_factor_coef Fsqd
_refine_ls_weighting_details 'w=1/[\s^2^(Fo^2^)+(0.1355P)^2^+195.9580P] where P=(Fo^2^+2Fc^2^)/3'
_refine_ls_weighting_scheme calc
_refine_ls_wR_factor_gt 0.3555
_refine_ls_wR_factor_ref 0.3782
_reflns_number_gt 12845
_reflns_number_total 21407
_reflns_threshold_expression >2sigma(I)
_cod_data_source_file d2dt02375j2.cif
_cod_data_source_block HD46
_cod_original_cell_volume 4946.0(17)
_cod_database_code 7711507

loop_
_space_group_symop_operation_xyz
'x, y, z'
'-x, -y, -z'

loop_
_atom_site_label
_atom_site_type_symbol
_atom_site_fract_x
_atom_site_fract_y
_atom_site_fract_z
_atom_site_U_iso_or_equiv
_atom_site_adp_type
_atom_site_occupancy
_atom_site_site_symmetry_order
_atom_site_calc_flag
_atom_site_refinement_flags_posn
_atom_site_refinement_flags_adp
_atom_site_refinement_flags_occupancy
_atom_site_disorder_assembly
_atom_site_disorder_group
Nd1 Nd 0.26600(10) 0.71145(5) 0.87571(3) 0.0403(3) Uani 0.89 1 d . . P . .
Dy2 Dy 0.26600(10) 0.71145(5) 0.87571(3) 0.0403(3) Uani 0.11 1 d . . P . .
Dy1 Dy 0.78079(8) 0.25101(5) 0.74815(2) 0.0360(2) Uani 1 1 d . . . . .
C1 C 0.663(4) 0.1345(18) 0.3593(11) 0.116(5) Uani 1 1 d D . . . .
H1A H 0.5842 0.0900 0.3599 0.173 Uiso 1 1 calc R U . . .
H1B H 0.7044 0.1264 0.3311 0.173 Uiso 1 1 calc R U . . .
H1C H 0.7269 0.1315 0.3829 0.173 Uiso 1 1 calc R U . . .
C2 C 0.622(4) 0.2179(18) 0.3653(12) 0.116(5) Uani 1 1 d D . . . .
H2A H 0.5535 0.2175 0.3418 0.139 Uiso 1 1 calc R U . . .
H2B H 0.5759 0.2226 0.3933 0.139 Uiso 1 1 calc R U . . .
C3 C 0.718(4) 0.295(2) 0.3657(12) 0.116(5) Uani 1 1 d . . . . .
H3A H 0.7748 0.2880 0.3403 0.139 Uiso 1 1 calc R U . . .
H3B H 0.7765 0.3027 0.3926 0.139 Uiso 1 1 calc R U . . .
C4 C 0.546(2) 0.3916(17) 0.4100(7) 0.070(7) Uani 1 1 d . . . . .
C5 C 0.411(3) 0.3939(18) 0.4099(6) 0.076(7) Uani 1 1 d . . . . .
C6 C 0.180(4) 0.318(2) 0.3687(12) 0.116(5) Uani 1 1 d . . . . .
H6A H 0.1401 0.3328 0.3970 0.139 Uiso 1 1 calc R U . . .
H6B H 0.1110 0.3165 0.3454 0.139 Uiso 1 1 calc R U . . .
C7 C 0.211(4) 0.233(2) 0.3675(12) 0.116(5) Uani 1 1 d . . . . .
H7A H 0.2762 0.2329 0.3917 0.139 Uiso 1 1 calc R U . . .
H7B H 0.2533 0.2182 0.3397 0.139 Uiso 1 1 calc R U . . .
C8 C 0.089(4) 0.165(2) 0.3713(11) 0.116(5) Uani 1 1 d . . . . .
H8A H 0.1173 0.1095 0.3703 0.173 Uiso 1 1 calc R U . . .
H8B H 0.0478 0.1781 0.3991 0.173 Uiso 1 1 calc R U . . .
H8C H 0.0249 0.1633 0.3470 0.173 Uiso 1 1 calc R U . . .
C9 C 0.480(2) 0.3882(17) 0.4892(5) 0.064(6) Uani 1 1 d . . . . .
C10 C 0.479(2) 0.3798(16) 0.5331(6) 0.062(6) Uani 1 1 d . . . . .
C11 C 0.5429(18) 0.3489(12) 0.6095(5) 0.042(4) Uani 1 1 d . . . . .
C12 C 0.4094(15) 0.3572(9) 0.6121(5) 0.032(3) Uani 1 1 d . . . . .
C13 C 0.3389(17) 0.3524(11) 0.6493(5) 0.041(4) Uani 1 1 d . . . . .
H13 H 0.2499 0.3629 0.6507 0.049 Uiso 1 1 calc R U . . .
C14 C 0.4050(14) 0.3313(9) 0.6842(5) 0.029(3) Uani 1 1 d . . . . .
C15 C 0.5363(17) 0.3152(9) 0.6816(4) 0.033(3) Uani 1 1 d . . . . .
C16 C 0.6115(16) 0.3278(11) 0.6448(5) 0.040(4) Uani 1 1 d . . . . .
H16 H 0.7030 0.3223 0.6440 0.048 Uiso 1 1 calc R U . . .
C17 C 0.4729(17) 0.2967(10) 0.7478(5) 0.0359(14) Uani 1 1 d . . . . .
C18 C 0.4778(17) 0.2760(10) 0.7928(5) 0.0359(14) Uani 1 1 d . . . . .
C19 C 0.3898(17) 0.2903(10) 0.8242(5) 0.0359(14) Uani 1 1 d . . . . .
H19 H 0.3172 0.3178 0.8184 0.043 Uiso 1 1 calc R U . . .
C20 C 0.4068(17) 0.2644(10) 0.8648(5) 0.0359(14) Uani 1 1 d . . . . .
H20 H 0.3427 0.2703 0.8864 0.043 Uiso 1 1 calc R U . . .
C21 C 0.5143(16) 0.2313(10) 0.8729(5) 0.0359(14) Uani 1 1 d . . . . .
H21 H 0.5303 0.2153 0.9008 0.043 Uiso 1 1 calc R U . . .
C22 C 0.6041(17) 0.2205(10) 0.8394(5) 0.0359(14) Uani 1 1 d . . . . .
H22 H 0.6785 0.1943 0.8450 0.043 Uiso 1 1 calc R U . . .
C23 C 0.2355(16) 0.3312(9) 0.7411(5) 0.031(3) Uani 1 1 d . . . . .
H23A H 0.2018 0.2855 0.7587 0.037 Uiso 1 1 calc R U . . .
H23B H 0.1724 0.3257 0.7156 0.037 Uiso 1 1 calc R U . . .
C24 C 0.2364(14) 0.4151(9) 0.7681(5) 0.028(3) Uani 1 1 d . . . . .
C25 C 0.1443(16) 0.4246(10) 0.7997(5) 0.035(4) Uani 1 1 d . . . . .
H25 H 0.0778 0.3780 0.8045 0.043 Uiso 1 1 calc R U . . .
C26 C 0.1508(15) 0.5019(9) 0.8241(4) 0.028(3) Uani 1 1 d . . . . .
C27 C -0.0265(14) 0.4562(10) 0.8753(5) 0.037(4) Uani 1 1 d . . . . .
H27 H -0.0446 0.3964 0.8672 0.044 Uiso 1 1 calc R U . . .
C28 C -0.0841(18) 0.5029(11) 0.9067(6) 0.044(4) Uani 1 1 d . . . . .
H28 H -0.1535 0.4811 0.9245 0.052 Uiso 1 1 calc R U . . .
C29 C -0.0281(17) 0.5840(10) 0.9087(6) 0.043(4) Uani 1 1 d . . . . .
H29 H -0.0494 0.6289 0.9288 0.051 Uiso 1 1 calc R U . . .
C30 C 0.3314(14) 0.4876(8) 0.7616(5) 0.027(3) Uani 1 1 d . . . . .
H30 H 0.3935 0.4846 0.7392 0.032 Uiso 1 1 calc R U . . .
C31 C 0.3308(16) 0.5620(11) 0.7887(5) 0.035(3) Uani 1 1 d . . . . .
C32 C 0.5094(17) 0.6477(10) 0.7519(6) 0.042(4) Uani 1 1 d . . . . .
H32 H 0.5172 0.6098 0.7262 0.051 Uiso 1 1 calc R U . . .
C33 C 0.580(3) 0.7285(12) 0.7639(7) 0.065(6) Uani 1 1 d . . . . .
H33 H 0.6521 0.7573 0.7494 0.078 Uiso 1 1 calc R U . . .
C34 C 0.524(2) 0.7585(12) 0.8016(7) 0.059(5) Uani 1 1 d . . . . .
H34 H 0.5471 0.8154 0.8153 0.071 Uiso 1 1 calc R U . . .
C35 C 1.004(2) 0.1878(14) 0.8656(8) 0.066(2) Uani 1 1 d . . . . .
C36 C 0.981(2) 0.1889(14) 0.8189(8) 0.066(2) Uani 1 1 d . . . . .
C37 C 1.044(2) 0.1402(14) 0.7884(8) 0.066(2) Uani 1 1 d . . . . .
H37 H 1.0921 0.1006 0.7987 0.079 Uiso 1 1 calc R U . . .
C38 C 1.041(2) 0.1460(14) 0.7425(8) 0.066(2) Uani 1 1 d . . . . .
C39 C 1.147(2) 0.1137(14) 0.7148(8) 0.066(2) Uani 1 1 d . . . . .
C40 C 1.261(2) 0.0861(14) 0.7310(8) 0.066(2) Uani 1 1 d . . . . .
H40 H 1.2845 0.0796 0.7602 0.079 Uiso 1 1 calc R U . . .
C41 C 1.337(2) 0.0695(14) 0.6900(8) 0.066(2) Uani 1 1 d . . . . .
H41 H 1.4085 0.0387 0.6899 0.079 Uiso 1 1 calc R U . . .
C42 C 1.303(2) 0.0971(14) 0.6562(8) 0.066(2) Uani 1 1 d . . . . .
H42 H 1.3550 0.1015 0.6311 0.079 Uiso 1 1 calc R U . . .
C43 C 0.699(3) -0.0350(16) 0.7567(11) 0.085(4) Uani 1 1 d . . . . .
C44 C 0.711(3) 0.0385(15) 0.7336(9) 0.085(4) Uani 1 1 d . . . . .
C45 C 0.718(3) 0.0309(15) 0.6869(9) 0.085(4) Uani 1 1 d . . . . .
H45 H 0.7199 -0.0233 0.6710 0.102 Uiso 1 1 calc R U . . .
C46 C 0.721(3) 0.0997(15) 0.6642(9) 0.085(4) Uani 1 1 d . . . . .
C47 C 0.716(3) 0.0813(16) 0.6159(10) 0.085(4) Uani 1 1 d . . . . .
C48 C 0.9871(18) 0.4648(11) 0.6746(7) 0.0463(15) Uani 1 1 d . . . . .
C49 C 0.9145(18) 0.4329(11) 0.7123(6) 0.0463(15) Uani 1 1 d . . . . .
C50 C 0.8612(18) 0.4847(11) 0.7418(6) 0.0463(15) Uani 1 1 d . . . . .
H50 H 0.8628 0.5412 0.7360 0.056 Uiso 1 1 calc R U . . .
C51 C 0.8041(18) 0.4630(11) 0.7804(6) 0.0463(15) Uani 1 1 d . . . . .
C52 C 0.7532(18) 0.5224(11) 0.8108(6) 0.0463(15) Uani 1 1 d . . . . .
C53 C 0.7941(18) 0.6104(10) 0.8176(6) 0.0463(15) Uani 1 1 d . . . . .
H53 H 0.8618 0.6412 0.8022 0.056 Uiso 1 1 calc R U . . .
C54 C 0.7186(18) 0.6472(11) 0.8511(6) 0.0463(15) Uani 1 1 d . . . . .
H54 H 0.7308 0.7064 0.8608 0.056 Uiso 1 1 calc R U . . .
C55 C 0.6278(18) 0.5891(10) 0.8677(6) 0.0463(15) Uani 1 1 d . . . . .
H55 H 0.5712 0.6035 0.8905 0.056 Uiso 1 1 calc R U . . .
C56 C 0.416(4) 1.003(2) 0.8855(13) 0.115(4) Uani 1 1 d . . . . .
C57 C 0.425(4) 0.913(2) 0.8927(13) 0.115(4) Uani 1 1 d . . . . .
C58 C 0.497(4) 0.907(2) 0.9235(13) 0.115(4) Uani 1 1 d . . . . .
H58 H 0.5332 0.9582 0.9419 0.137 Uiso 1 1 calc R U . . .
C59 C 0.534(4) 0.823(2) 0.9357(13) 0.115(4) Uani 1 1 d . . . . .
C60 C 0.618(3) 0.821(2) 0.9693(10) 0.115(4) Uani 1 1 d D . . . .
C61 C 0.694(3) 0.8969(9) 0.9984(11) 0.115(4) Uani 1 1 d D . . . .
H61 H 0.6869 0.9546 0.9976 0.137 Uiso 1 1 calc R U . . .
C62 C 0.778(3) 0.865(2) 1.0271(9) 0.115(4) Uani 1 1 d D . . . .
H62 H 0.8401 0.8998 1.0482 0.137 Uiso 1 1 calc R U . . .
C63 C 0.757(4) 0.777(2) 1.0199(12) 0.115(4) Uani 1 1 d . . . . .
H63 H 0.7973 0.7457 1.0388 0.137 Uiso 1 1 calc R U . . .
C64 C 0.195(2) 0.7263(13) 1.0268(6) 0.058(5) Uani 1 1 d . . . . .
C65 C 0.2382(19) 0.6872(12) 0.9839(5) 0.044(4) Uani 1 1 d . . . . .
C66 C 0.275(2) 0.6072(12) 0.9833(6) 0.053(5) Uani 1 1 d . . . . .
H66 H 0.2719 0.5801 1.0089 0.064 Uiso 1 1 calc R U . . .
C67 C 0.3163(17) 0.5689(13) 0.9452(6) 0.046(4) Uani 1 1 d . . . . .
C68 C 0.343(3) 0.4739(14) 0.9465(7) 0.066(6) Uani 1 1 d . . . . .
C69 C -0.046(3) 0.8916(16) 0.8966(8) 0.081(4) Uani 1 1 d . . . . .
C70 C 0.025(3) 0.8300(16) 0.8710(8) 0.081(4) Uani 1 1 d . . . . .
C71 C 0.019(3) 0.8345(15) 0.8268(8) 0.081(4) Uani 1 1 d . . . . .
H71 H -0.0327 0.8708 0.8152 0.097 Uiso 1 1 calc R U . . .
C72 C 0.092(3) 0.7841(15) 0.7990(8) 0.081(4) Uani 1 1 d . . . . .
C73 C 0.073(4) 0.7847(16) 0.7499(9) 0.081(4) Uani 1 1 d . . . . .
S1 S 0.6427(7) 0.3905(5) 0.36392(18) 0.082(2) Uani 1 1 d . . . . .
S2 S 0.3162(7) 0.3980(5) 0.36231(18) 0.0802(19) Uani 1 1 d . . . . .
S3 S 0.3412(6) 0.4058(4) 0.45975(15) 0.0640(15) Uani 1 1 d . . . . .
S4 S 0.6271(6) 0.3949(4) 0.46086(15) 0.0596(14) Uani 1 1 d . . . . .
S5 S 0.6230(5) 0.3656(4) 0.56126(15) 0.0617(15) Uani 1 1 d . . . . .
S6 S 0.3404(5) 0.3873(5) 0.56377(15) 0.0663(17) Uani 1 1 d . . . . .
S7 S 1.1458(9) 0.1263(6) 0.6620(3) 0.101(3) Uani 1 1 d . . . . .
S8 S 0.6256(5) 0.4903(3) 0.84422(17) 0.0505(11) Uani 1 1 d . . . . .
S9 S 0.6630(12) 0.7308(6) 0.9783(3) 0.131(4) Uani 1 1 d D . . . .
F1 F 1.0595(14) 0.2647(7) 0.8858(4) 0.066(3) Uani 1 1 d . . . . .
F2 F 0.8950(17) 0.1610(11) 0.8836(5) 0.094(5) Uani 1 1 d . . . . .
F3 F 1.0917(14) 0.1346(9) 0.8741(5) 0.080(4) Uani 1 1 d . . . . .
F4 F 0.569(2) -0.0641(17) 0.7584(11) 0.180(12) Uani 1 1 d . . . . .
F5 F 0.747(5) -0.030(2) 0.7928(10) 0.228(18) Uani 1 1 d . . . . .
F6 F 0.740(3) -0.1013(15) 0.7354(11) 0.199(14) Uani 1 1 d . . . . .
F7 F 0.749(4) 0.023(2) 0.5952(8) 0.224(10) Uani 1 1 d . . . . .
F8 F 0.578(5) 0.049(2) 0.6083(8) 0.224(10) Uani 1 1 d . . . . .
F9 F 0.696(4) 0.146(2) 0.5924(8) 0.224(10) Uani 1 1 d . . . . .
F10 F 0.942(2) 0.4261(11) 0.6366(4) 0.110(6) Uani 1 1 d . . . . .
F11 F 1.1111(13) 0.4586(10) 0.6766(5) 0.088(5) Uani 1 1 d . . . . .
F12 F 0.9872(16) 0.5455(8) 0.6712(5) 0.091(5) Uani 1 1 d . . . . .
F13 F 0.477(4) 1.0645(11) 0.9145(11) 0.208(9) Uani 1 1 d . . . . .
F14 F 0.455(4) 1.0144(11) 0.8468(11) 0.208(9) Uani 1 1 d . . . . .
F15 F 0.295(4) 1.0171(11) 0.8839(11) 0.208(9) Uani 1 1 d . . . . .
F16 F 0.072(3) 0.737(2) 1.0251(5) 0.196(15) Uani 1 1 d . . . . .
F17 F 0.2158(19) 0.6879(11) 1.0611(4) 0.099(5) Uani 1 1 d . . . . .
F18 F 0.272(2) 0.8023(9) 1.0367(5) 0.103(6) Uani 1 1 d . . . . .
F19 F 0.325(3) 0.4468(11) 0.9844(5) 0.128(8) Uani 1 1 d . . . . .
F20 F 0.4654(19) 0.4678(12) 0.9363(6) 0.109(6) Uani 1 1 d . . . . .
F21 F 0.260(2) 0.4171(9) 0.9171(5) 0.104(6) Uani 1 1 d . . . . .
F22 F -0.027(3) 0.8994(17) 0.9399(9) 0.222(9) Uani 1 1 d D . . . .
F23 F -0.040(3) 0.9704(14) 0.8879(10) 0.222(9) Uani 1 1 d D . . . .
F24 F -0.183(3) 0.8659(15) 0.8897(11) 0.222(9) Uani 1 1 d D . . . .
F25 F 0.032(5) 0.851(2) 0.7396(6) 0.28(3) Uani 1 1 d . . . . .
F26 F 0.172(4) 0.787(3) 0.7313(8) 0.216(18) Uani 1 1 d . . . . .
F27 F 0.007(5) 0.720(2) 0.7297(8) 0.26(2) Uani 1 1 d . . . . .
O1 O 0.9087(10) 0.2445(6) 0.8105(3) 0.032(2) Uani 1 1 d . . . . .
O2 O 0.9662(11) 0.1862(8) 0.7256(4) 0.040(3) Uani 1 1 d . . . . .
O3 O 0.7140(14) 0.1087(7) 0.7581(4) 0.049(3) Uani 1 1 d . . . . .
O4 O 0.7233(13) 0.1753(7) 0.6784(4) 0.045(3) Uani 1 1 d . . . . .
O5 O 0.9038(12) 0.3510(7) 0.7104(4) 0.040(3) Uani 1 1 d . . . . .
O6 O 0.7839(11) 0.3865(6) 0.7883(3) 0.035(2) Uani 1 1 d . . . . .
O7 O 0.3444(16) 0.8563(9) 0.8698(5) 0.069(4) Uani 1 1 d . . . . .
O8 O 0.4781(14) 0.7554(10) 0.9151(5) 0.069(4) Uani 1 1 d . . . . .
O9 O 0.2277(15) 0.7269(9) 0.9536(4) 0.057(3) Uani 1 1 d . . . . .
O10 O 0.3195(12) 0.5857(6) 0.9083(3) 0.037(3) Uani 1 1 d . . . . .
O11 O 0.0789(14) 0.7853(7) 0.8911(4) 0.051(3) Uani 1 1 d . . . . .
O12 O 0.1571(14) 0.7303(8) 0.8083(4) 0.049(3) Uani 1 1 d . . . . .
N1 N 0.5776(12) 0.2975(7) 0.7217(4) 0.027(3) Uani 1 1 d . . . . .
N2 N 0.5895(13) 0.2449(8) 0.8009(4) 0.032(3) Uani 1 1 d . . . . .
N3 N 0.3653(14) 0.3187(8) 0.7255(4) 0.034(3) Uani 1 1 d . . . . .
N4 N 0.0616(15) 0.5930(9) 0.8786(5) 0.044(4) Uani 1 1 d . . . . .
N5 N 0.0643(14) 0.5152(8) 0.8579(4) 0.036(3) Uani 1 1 d . . . . .
N6 N 0.2429(15) 0.5717(8) 0.8202(4) 0.037(3) Uani 1 1 d . . . . .
N7 N 0.4263(15) 0.6345(7) 0.7848(4) 0.038(3) Uani 1 1 d . . . . .
N8 N 0.4377(15) 0.7035(8) 0.8164(5) 0.041(3) Uani 1 1 d . . . . .

loop_
_atom_site_aniso_label
_atom_site_aniso_U_11
_atom_site_aniso_U_22
_atom_site_aniso_U_33
_atom_site_aniso_U_23
_atom_site_aniso_U_13
_atom_site_aniso_U_12
Nd1 0.0476(6) 0.0315(5) 0.0409(5) 0.0010(3) 0.0093(4) 0.0061(4)
Dy2 0.0476(6) 0.0315(5) 0.0409(5) 0.0010(3) 0.0093(4) 0.0061(4)
Dy1 0.0316(5) 0.0359(4) 0.0413(4) 0.0035(3) 0.0015(3) 0.0090(3)
C1 0.141(14) 0.091(9) 0.114(10) 0.013(8) 0.026(9) 0.016(9)
C2 0.141(14) 0.091(9) 0.114(10) 0.013(8) 0.026(9) 0.016(9)
C3 0.141(14) 0.091(9) 0.114(10) 0.013(8) 0.026(9) 0.016(9)
C4 0.038(13) 0.109(19) 0.051(11) 0.005(11) 0.020(9) -0.013(12)
C5 0.085(19) 0.12(2) 0.034(10) 0.022(11) 0.012(10) 0.027(15)
C6 0.141(14) 0.091(9) 0.114(10) 0.013(8) 0.026(9) 0.016(9)
C7 0.141(14) 0.091(9) 0.114(10) 0.013(8) 0.026(9) 0.016(9)
C8 0.141(14) 0.091(9) 0.114(10) 0.013(8) 0.026(9) 0.016(9)
C9 0.061(14) 0.122(19) 0.025(8) 0.022(10) 0.008(8) 0.046(13)
C10 0.061(14) 0.104(17) 0.027(8) 0.007(9) 0.005(8) 0.029(12)
C11 0.041(11) 0.055(10) 0.034(8) 0.006(7) 0.004(7) 0.019(8)
C12 0.022(8) 0.029(7) 0.037(8) 0.002(6) -0.003(6) -0.014(6)
C13 0.026(9) 0.053(10) 0.045(9) 0.007(7) 0.004(7) 0.011(8)
C14 0.009(7) 0.037(8) 0.037(8) -0.007(6) -0.001(6) 0.005(6)
C15 0.037(10) 0.034(8) 0.024(7) -0.002(6) -0.006(6) -0.002(7)
C16 0.013(8) 0.062(11) 0.041(8) 0.002(7) 0.006(6) -0.002(7)
C17 0.030(4) 0.038(3) 0.039(3) 0.004(3) 0.002(3) 0.006(3)
C18 0.030(4) 0.038(3) 0.039(3) 0.004(3) 0.002(3) 0.006(3)
C19 0.030(4) 0.038(3) 0.039(3) 0.004(3) 0.002(3) 0.006(3)
C20 0.030(4) 0.038(3) 0.039(3) 0.004(3) 0.002(3) 0.006(3)
C21 0.030(4) 0.038(3) 0.039(3) 0.004(3) 0.002(3) 0.006(3)
C22 0.030(4) 0.038(3) 0.039(3) 0.004(3) 0.002(3) 0.006(3)
C23 0.033(9) 0.028(7) 0.035(7) 0.002(6) 0.002(6) 0.014(6)
C24 0.014(7) 0.037(8) 0.031(7) 0.004(6) 0.000(6) -0.001(6)
C25 0.026(9) 0.036(8) 0.047(9) 0.007(7) 0.015(7) 0.013(7)
C26 0.021(8) 0.037(8) 0.028(7) 0.007(6) 0.000(6) 0.010(6)
C27 0.006(7) 0.041(9) 0.056(10) -0.009(7) 0.004(6) -0.008(6)
C28 0.032(10) 0.046(10) 0.053(10) 0.007(8) 0.016(8) 0.005(8)
C29 0.034(10) 0.036(9) 0.051(9) -0.010(7) 0.026(8) -0.004(7)
C30 0.012(7) 0.020(6) 0.045(8) -0.008(5) 0.000(6) 0.002(5)
C31 0.021(8) 0.050(9) 0.034(8) 0.006(7) -0.003(6) 0.002(7)
C32 0.032(10) 0.027(8) 0.060(10) 0.006(7) 0.003(8) -0.016(7)
C33 0.090(18) 0.032(9) 0.065(12) 0.007(8) 0.024(12) -0.011(10)
C34 0.077(16) 0.036(10) 0.065(12) 0.007(8) 0.020(11) 0.009(10)
C35 0.045(5) 0.062(5) 0.096(6) 0.002(4) 0.010(4) 0.027(4)
C36 0.045(5) 0.062(5) 0.096(6) 0.002(4) 0.010(4) 0.027(4)
C37 0.045(5) 0.062(5) 0.096(6) 0.002(4) 0.010(4) 0.027(4)
C38 0.045(5) 0.062(5) 0.096(6) 0.002(4) 0.010(4) 0.027(4)
C39 0.045(5) 0.062(5) 0.096(6) 0.002(4) 0.010(4) 0.027(4)
C40 0.045(5) 0.062(5) 0.096(6) 0.002(4) 0.010(4) 0.027(4)
C41 0.045(5) 0.062(5) 0.096(6) 0.002(4) 0.010(4) 0.027(4)
C42 0.045(5) 0.062(5) 0.096(6) 0.002(4) 0.010(4) 0.027(4)
C43 0.086(9) 0.052(6) 0.112(9) -0.023(6) -0.016(7) 0.029(6)
C44 0.086(9) 0.052(6) 0.112(9) -0.023(6) -0.016(7) 0.029(6)
C45 0.086(9) 0.052(6) 0.112(9) -0.023(6) -0.016(7) 0.029(6)
C46 0.086(9) 0.052(6) 0.112(9) -0.023(6) -0.016(7) 0.029(6)
C47 0.086(9) 0.052(6) 0.112(9) -0.023(6) -0.016(7) 0.029(6)
C48 0.034(4) 0.033(3) 0.074(4) 0.003(3) 0.008(3) 0.013(3)
C49 0.034(4) 0.033(3) 0.074(4) 0.003(3) 0.008(3) 0.013(3)
C50 0.034(4) 0.033(3) 0.074(4) 0.003(3) 0.008(3) 0.013(3)
C51 0.034(4) 0.033(3) 0.074(4) 0.003(3) 0.008(3) 0.013(3)
C52 0.034(4) 0.033(3) 0.074(4) 0.003(3) 0.008(3) 0.013(3)
C53 0.034(4) 0.033(3) 0.074(4) 0.003(3) 0.008(3) 0.013(3)
C54 0.034(4) 0.033(3) 0.074(4) 0.003(3) 0.008(3) 0.013(3)
C55 0.034(4) 0.033(3) 0.074(4) 0.003(3) 0.008(3) 0.013(3)
C56 0.123(12) 0.083(7) 0.133(11) -0.009(8) 0.033(8) 0.020(7)
C57 0.123(12) 0.083(7) 0.133(11) -0.009(8) 0.033(8) 0.020(7)
C58 0.123(12) 0.083(7) 0.133(11) -0.009(8) 0.033(8) 0.020(7)
C59 0.123(12) 0.083(7) 0.133(11) -0.009(8) 0.033(8) 0.020(7)
C60 0.123(12) 0.083(7) 0.133(11) -0.009(8) 0.033(8) 0.020(7)
C61 0.123(12) 0.083(7) 0.133(11) -0.009(8) 0.033(8) 0.020(7)
C62 0.123(12) 0.083(7) 0.133(11) -0.009(8) 0.033(8) 0.020(7)
C63 0.123(12) 0.083(7) 0.133(11) -0.009(8) 0.033(8) 0.020(7)
C64 0.068(16) 0.055(12) 0.050(11) 0.006(9) 0.009(10) 0.008(11)
C65 0.039(11) 0.052(10) 0.035(9) -0.007(7) 0.002(7) 0.001(8)
C66 0.061(14) 0.042(10) 0.057(11) 0.019(8) -0.002(10) 0.001(9)
C67 0.019(9) 0.065(12) 0.053(11) 0.005(9) -0.006(7) 0.007(8)
C68 0.079(18) 0.060(13) 0.057(12) 0.023(10) -0.017(11) -0.002(12)
C69 0.121(11) 0.060(6) 0.068(6) -0.001(5) 0.010(7) 0.038(7)
C70 0.121(11) 0.060(6) 0.068(6) -0.001(5) 0.010(7) 0.038(7)
C71 0.121(11) 0.060(6) 0.068(6) -0.001(5) 0.010(7) 0.038(7)
C72 0.121(11) 0.060(6) 0.068(6) -0.001(5) 0.010(7) 0.038(7)
C73 0.121(11) 0.060(6) 0.068(6) -0.001(5) 0.010(7) 0.038(7)
S1 0.078(5) 0.128(6) 0.043(3) 0.014(3) 0.019(3) 0.021(4)
S2 0.080(5) 0.124(6) 0.041(3) 0.014(3) -0.009(3) 0.028(4)
S3 0.059(4) 0.105(4) 0.036(2) 0.012(2) -0.001(2) 0.035(3)
S4 0.049(3) 0.097(4) 0.036(2) 0.015(2) 0.004(2) 0.017(3)
S5 0.043(3) 0.115(5) 0.038(2) 0.028(3) 0.008(2) 0.029(3)
S6 0.043(3) 0.131(5) 0.038(2) 0.025(3) 0.004(2) 0.041(3)
S7 0.084(6) 0.120(6) 0.102(5) -0.006(4) 0.033(4) 0.035(5)
S8 0.034(3) 0.044(2) 0.068(3) -0.008(2) 0.012(2) 0.0035(19)
S9 0.145(10) 0.106(7) 0.134(8) 0.015(6) -0.068(7) 0.014(6)
F1 0.081(9) 0.049(6) 0.068(7) 0.003(5) -0.023(6) 0.016(6)
F2 0.092(12) 0.127(13) 0.071(9) 0.041(9) 0.022(8) 0.019(10)
F3 0.065(9) 0.084(9) 0.106(10) 0.035(8) -0.011(7) 0.036(7)
F4 0.072(14) 0.18(2) 0.30(3) 0.12(2) 0.035(18) -0.014(14)
F5 0.40(6) 0.17(3) 0.15(2) 0.06(2) 0.01(3) 0.10(3)
F6 0.25(3) 0.110(17) 0.27(3) 0.084(19) 0.14(3) 0.070(19)
F7 0.35(3) 0.199(17) 0.122(11) -0.041(11) 0.007(14) 0.103(19)
F8 0.35(3) 0.199(17) 0.122(11) -0.041(11) 0.007(14) 0.103(19)
F9 0.35(3) 0.199(17) 0.122(11) -0.041(11) 0.007(14) 0.103(19)
F10 0.148(17) 0.112(12) 0.048(7) 0.010(7) 0.005(8) -0.035(11)
F11 0.055(8) 0.112(11) 0.127(12) 0.078(10) 0.045(8) 0.043(8)
F12 0.114(12) 0.062(8) 0.125(11) 0.058(8) 0.071(10) 0.055(8)
F13 0.31(2) 0.038(6) 0.29(2) 0.046(8) 0.076(17) 0.056(9)
F14 0.31(2) 0.038(6) 0.29(2) 0.046(8) 0.076(17) 0.056(9)
F15 0.31(2) 0.038(6) 0.29(2) 0.046(8) 0.076(17) 0.056(9)
F16 0.16(2) 0.41(4) 0.052(9) -0.032(15) 0.015(11) 0.17(3)
F17 0.134(15) 0.113(12) 0.042(7) 0.001(7) 0.007(8) 0.006(10)
F18 0.161(18) 0.069(9) 0.073(9) -0.013(7) 0.011(10) 0.022(10)
F19 0.23(2) 0.087(11) 0.076(10) 0.032(8) 0.026(12) 0.030(13)
F20 0.093(13) 0.126(14) 0.126(13) 0.024(11) 0.000(10) 0.062(11)
F21 0.137(16) 0.051(8) 0.120(12) -0.007(8) -0.045(11) 0.026(9)
F22 0.21(2) 0.138(13) 0.32(3) -0.034(13) 0.085(17) 0.075(13)
F23 0.21(2) 0.138(13) 0.32(3) -0.034(13) 0.085(17) 0.075(13)
F24 0.21(2) 0.138(13) 0.32(3) -0.034(13) 0.085(17) 0.075(13)
F25 0.53(6) 0.33(4) 0.078(13) 0.035(18) 0.00(2) 0.35(5)
F26 0.25(4) 0.37(5) 0.095(15) 0.10(2) 0.08(2) 0.20(4)
F27 0.41(6) 0.23(4) 0.079(14) 0.023(17) -0.09(2) -0.10(4)
O1 0.016(6) 0.036(6) 0.044(6) -0.003(4) -0.002(4) 0.011(4)
O2 0.021(6) 0.057(7) 0.045(6) 0.005(5) 0.001(5) 0.019(5)
O3 0.066(9) 0.025(6) 0.060(7) 0.003(5) 0.017(6) 0.020(6)
O4 0.048(8) 0.044(7) 0.044(6) 0.001(5) 0.002(5) 0.016(6)
O5 0.044(7) 0.030(6) 0.046(6) 0.004(5) 0.008(5) 0.011(5)
O6 0.037(7) 0.024(5) 0.047(6) 0.010(4) 0.014(5) 0.007(5)
O7 0.067(10) 0.044(8) 0.083(10) -0.011(7) 0.034(8) -0.015(7)
O8 0.037(8) 0.083(11) 0.073(9) -0.021(8) 0.008(7) -0.011(7)
O9 0.062(10) 0.069(9) 0.042(7) 0.000(6) 0.015(6) 0.019(7)
O10 0.051(8) 0.025(5) 0.037(6) 0.003(4) 0.005(5) 0.016(5)
O11 0.065(9) 0.034(6) 0.053(7) 0.007(5) 0.017(6) 0.006(6)
O12 0.059(9) 0.042(7) 0.048(7) -0.001(5) 0.005(6) 0.015(6)
N1 0.019(7) 0.027(6) 0.031(6) 0.000(5) 0.001(5) -0.005(5)
N2 0.022(7) 0.040(7) 0.039(7) 0.016(5) 0.012(5) 0.014(5)
N3 0.037(8) 0.034(7) 0.030(6) 0.003(5) -0.007(5) 0.005(6)
N4 0.044(9) 0.039(8) 0.053(8) 0.005(6) 0.018(7) 0.015(7)
N5 0.037(8) 0.028(6) 0.041(7) 0.005(5) 0.005(6) 0.002(6)
N6 0.046(9) 0.035(7) 0.039(7) 0.011(5) 0.009(6) 0.021(6)
N7 0.054(9) 0.019(6) 0.042(7) 0.002(5) 0.016(6) 0.013(6)
N8 0.043(9) 0.028(7) 0.051(8) 0.006(6) 0.016(7) -0.002(6)

loop_
_atom_type_symbol
_atom_type_description
_atom_type_scat_dispersion_real
_atom_type_scat_dispersion_imag
_atom_type_scat_source
C C 0.0033 0.0016 'International Tables Vol C Tables 4.2.6.8 and 6.1.1.4'
H H 0.0000 0.0000 'International Tables Vol C Tables 4.2.6.8 and 6.1.1.4'
Dy Dy -0.1892 4.4098 'International Tables Vol C Tables 4.2.6.8 and 6.1.1.4'
S S 0.1246 0.1234 'International Tables Vol C Tables 4.2.6.8 and 6.1.1.4'
F F 0.0171 0.0103 'International Tables Vol C Tables 4.2.6.8 and 6.1.1.4'
O O 0.0106 0.0060 'International Tables Vol C Tables 4.2.6.8 and 6.1.1.4'
N N 0.0061 0.0033 'International Tables Vol C Tables 4.2.6.8 and 6.1.1.4'
Nd Nd -0.1943 3.0179 'International Tables Vol C Tables 4.2.6.8 and 6.1.1.4'

loop_
_geom_angle_atom_site_label_1
_geom_angle_atom_site_label_2
_geom_angle_atom_site_label_3
_geom_angle
_geom_angle_site_symmetry_1
_geom_angle_site_symmetry_3
_geom_angle_publ_flag
O7 Nd1 O8 71.2(6) . . ?
O7 Nd1 O12 77.1(5) . . ?
O8 Nd1 O12 139.5(5) . . ?
O7 Nd1 O9 98.0(5) . . ?
O8 Nd1 O9 71.5(5) . . ?
O12 Nd1 O9 138.8(5) . . ?
O7 Nd1 O11 73.4(5) . . ?
O8 Nd1 O11 121.9(5) . . ?
O12 Nd1 O11 69.8(4) . . ?
O9 Nd1 O11 69.6(4) . . ?
O7 Nd1 O10 143.8(5) . . ?
O8 Nd1 O10 72.6(5) . . ?
O12 Nd1 O10 134.6(4) . . ?
O9 Nd1 O10 69.7(4) . . ?
O11 Nd1 O10 127.7(4) . . ?
O7 Nd1 N8 77.4(4) . . ?
O8 Nd1 N8 75.8(5) . . ?
O12 Nd1 N8 73.1(5) . . ?
O9 Nd1 N8 146.6(5) . . ?
O11 Nd1 N8 136.7(4) . . ?
O10 Nd1 N8 94.4(4) . . ?
O7 Nd1 N4 146.9(5) . . ?
O8 Nd1 N4 135.6(5) . . ?
O12 Nd1 N4 83.8(5) . . ?
O9 Nd1 N4 79.0(5) . . ?
O11 Nd1 N4 74.8(4) . . ?
O10 Nd1 N4 66.3(4) . . ?
N8 Nd1 N4 122.4(4) . . ?
O7 Nd1 N6 133.1(4) . . ?
O8 Nd1 N6 115.7(5) . . ?
O12 Nd1 N6 70.2(4) . . ?
O9 Nd1 N6 128.7(4) . . ?
O11 Nd1 N6 122.2(5) . . ?
O10 Nd1 N6 65.6(4) . . ?
N8 Nd1 N6 61.7(4) . . ?
N4 Nd1 N6 60.9(4) . . ?
O5 Dy1 O1 106.8(4) . . ?
O5 Dy1 O3 149.2(4) . . ?
O1 Dy1 O3 79.0(4) . . ?
O5 Dy1 O4 84.4(4) . . ?
O1 Dy1 O4 139.7(4) . . ?
O3 Dy1 O4 73.6(4) . . ?
O5 Dy1 O6 72.1(3) . . ?
O1 Dy1 O6 77.9(4) . . ?
O3 Dy1 O6 137.7(4) . . ?
O4 Dy1 O6 141.1(4) . . ?
O5 Dy1 O2 77.1(4) . . ?
O1 Dy1 O2 72.3(4) . . ?
O3 Dy1 O2 76.1(4) . . ?
O4 Dy1 O2 72.9(4) . . ?
O6 Dy1 O2 128.1(4) . . ?
O5 Dy1 N1 87.6(4) . . ?
O1 Dy1 N1 143.7(3) . . ?
O3 Dy1 N1 105.7(4) . . ?
O4 Dy1 N1 73.3(4) . . ?
O6 Dy1 N1 75.1(4) . . ?
O2 Dy1 N1 144.0(4) . . ?
O5 Dy1 N2 137.4(4) . . ?
O1 Dy1 N2 83.4(4) . . ?
O3 Dy1 N2 72.6(4) . . ?
O4 Dy1 N2 114.7(5) . . ?
O6 Dy1 N2 69.9(4) . . ?
O2 Dy1 N2 143.4(4) . . ?
N1 Dy1 N2 64.7(4) . . ?
C2 C1 H1A 109.5 . . ?
C2 C1 H1B 109.5 . . ?
H1A C1 H1B 109.5 . . ?
C2 C1 H1C 109.5 . . ?
H1A C1 H1C 109.5 . . ?
H1B C1 H1C 109.5 . . ?
C3 C2 C1 121(3) . . ?
C3 C2 H2A 107.1 . . ?
C1 C2 H2A 107.1 . . ?
C3 C2 H2B 107.1 . . ?
C1 C2 H2B 107.1 . . ?
H2A C2 H2B 106.8 . . ?
C2 C3 S1 114(3) . . ?
C2 C3 H3A 108.8 . . ?
S1 C3 H3A 108.8 . . ?
C2 C3 H3B 108.8 . . ?
S1 C3 H3B 108.8 . . ?
H3A C3 H3B 107.7 . . ?
C5 C4 S1 125.5(18) . . ?
C5 C4 S4 116.9(14) . . ?
S1 C4 S4 117.6(13) . . ?
C4 C5 S3 117.0(17) . . ?
C4 C5 S2 122.9(16) . . ?
S3 C5 S2 119.6(15) . . ?
C7 C6 S2 115(3) . . ?
C7 C6 H6A 108.4 . . ?
S2 C6 H6A 108.4 . . ?
C7 C6 H6B 108.4 . . ?
S2 C6 H6B 108.4 . . ?
H6A C6 H6B 107.5 . . ?
C6 C7 C8 114(3) . . ?
C6 C7 H7A 108.8 . . ?
C8 C7 H7A 108.8 . . ?
C6 C7 H7B 108.8 . . ?
C8 C7 H7B 108.8 . . ?
H7A C7 H7B 107.7 . . ?
C7 C8 H8A 109.5 . . ?
C7 C8 H8B 109.5 . . ?
H8A C8 H8B 109.5 . . ?
C7 C8 H8C 109.5 . . ?
H8A C8 H8C 109.5 . . ?
H8B C8 H8C 109.5 . . ?
C10 C9 S4 121.5(16) . . ?
C10 C9 S3 123.1(16) . . ?
S4 C9 S3 114.9(9) . . ?
C9 C10 S6 122.5(16) . . ?
C9 C10 S5 121.0(16) . . ?
S6 C10 S5 116.4(10) . . ?
C16 C11 C12 120.7(14) . . ?
C16 C11 S5 120.5(13) . . ?
C12 C11 S5 118.8(12) . . ?
C13 C12 C11 124.1(15) . . ?
C13 C12 S6 121.7(13) . . ?
C11 C12 S6 113.9(11) . . ?
C14 C13 C12 115.6(15) . . ?
C14 C13 H13 122.2 . . ?
C12 C13 H13 122.2 . . ?
C13 C14 N3 131.5(14) . . ?
C13 C14 C15 121.6(14) . . ?
N3 C14 C15 106.8(13) . . ?
N1 C15 C16 128.6(16) . . ?
N1 C15 C14 108.7(13) . . ?
C16 C15 C14 122.2(14) . . ?
C11 C16 C15 115.3(15) . . ?
C11 C16 H16 122.4 . . ?
C15 C16 H16 122.4 . . ?
N1 C17 N3 109.6(13) . . ?
N1 C17 C18 122.9(14) . . ?
N3 C17 C18 127.5(14) . . ?
N2 C18 C19 122.2(14) . . ?
N2 C18 C17 110.9(13) . . ?
C19 C18 C17 126.8(15) . . ?
C18 C19 C20 119.5(15) . . ?
C18 C19 H19 120.2 . . ?
C20 C19 H19 120.2 . . ?
C21 C20 C19 118.8(15) . . ?
C21 C20 H20 120.6 . . ?
C19 C20 H20 120.6 . . ?
C20 C21 C22 118.9(15) . . ?
C20 C21 H21 120.5 . . ?
C22 C21 H21 120.5 . . ?
N2 C22 C21 122.9(15) . . ?
N2 C22 H22 118.6 . . ?
C21 C22 H22 118.6 . . ?
N3 C23 C24 114.1(13) . . ?
N3 C23 H23A 108.7 . . ?
C24 C23 H23A 108.7 . . ?
N3 C23 H23B 108.7 . . ?
C24 C23 H23B 108.7 . . ?
H23A C23 H23B 107.6 . . ?
C25 C24 C30 118.2(14) . . ?
C25 C24 C23 120.9(14) . . ?
C30 C24 C23 120.9(12) . . ?
C26 C25 C24 118.8(15) . . ?
C26 C25 H25 120.6 . . ?
C24 C25 H25 120.6 . . ?
N6 C26 C25 124.9(13) . . ?
N6 C26 N5 113.1(13) . . ?
C25 C26 N5 121.9(14) . . ?
C28 C27 N5 104.2(14) . . ?
C28 C27 H27 127.9 . . ?
N5 C27 H27 127.9 . . ?
C29 C28 C27 109.1(14) . . ?
C29 C28 H28 125.4 . . ?
C27 C28 H28 125.4 . . ?
N4 C29 C28 109.9(14) . . ?
N4 C29 H29 125.0 . . ?
C28 C29 H29 125.0 . . ?
C31 C30 C24 118.2(13) . . ?
C31 C30 H30 120.9 . . ?
C24 C30 H30 120.9 . . ?
N6 C31 C30 124.2(15) . . ?
N6 C31 N7 115.5(14) . . ?
C30 C31 N7 120.3(13) . . ?
N7 C32 C33 104.4(16) . . ?
N7 C32 H32 127.8 . . ?
C33 C32 H32 127.8 . . ?
C34 C33 C32 104.9(18) . . ?
C34 C33 H33 127.6 . . ?
C32 C33 H33 127.6 . . ?
N8 C34 C33 114.3(18) . . ?
N8 C34 H34 122.8 . . ?
C33 C34 H34 122.8 . . ?
F2 C35 F1 109.9(19) . . ?
F2 C35 F3 106(2) . . ?
F1 C35 F3 105.3(19) . . ?
F2 C35 C36 111(2) . . ?
F1 C35 C36 111(2) . . ?
F3 C35 C36 112.5(17) . . ?
O1 C36 C37 126(2) . . ?
O1 C36 C35 113.1(17) . . ?
C37 C36 C35 121(2) . . ?
C36 C37 C38 124(2) . . ?
C36 C37 H37 117.9 . . ?
C38 C37 H37 117.9 . . ?
O2 C38 C37 122.2(18) . . ?
O2 C38 C39 118(2) . . ?
C37 C38 C39 119(2) . . ?
C40 C39 C38 125(2) . . ?
C40 C39 S7 115.5(17) . . ?
C38 C39 S7 118.3(17) . . ?
C39 C40 C41 102(2) . . ?
C39 C40 H40 128.8 . . ?
C41 C40 H40 128.8 . . ?
C42 C41 C40 119(2) . . ?
C42 C41 H41 120.7 . . ?
C40 C41 H41 120.7 . . ?
C41 C42 S7 109.9(19) . . ?
C41 C42 H42 125.1 . . ?
S7 C42 H42 125.1 . . ?
F5 C43 F6 104(3) . . ?
F5 C43 F4 107(4) . . ?
F6 C43 F4 101(3) . . ?
F5 C43 C44 121(3) . . ?
F6 C43 C44 115(3) . . ?
F4 C43 C44 107(2) . . ?
O3 C44 C45 124(2) . . ?
O3 C44 C43 115(2) . . ?
C45 C44 C43 122(2) . . ?
C46 C45 C44 122(2) . . ?
C46 C45 H45 118.9 . . ?
C44 C45 H45 118.9 . . ?
O4 C46 C45 129(3) . . ?
O4 C46 C47 114(2) . . ?
C45 C46 C47 116(2) . . ?
F7 C47 F9 115(3) . . ?
F7 C47 F8 94(3) . . ?
F9 C47 F8 87(3) . . ?
F7 C47 C46 126(3) . . ?
F9 C47 C46 118(2) . . ?
F8 C47 C46 100(3) . . ?
F11 C48 F10 105.5(17) . . ?
F11 C48 F12 104.6(16) . . ?
F10 C48 F12 103.7(17) . . ?
F11 C48 C49 112.1(16) . . ?
F10 C48 C49 114.9(17) . . ?
F12 C48 C49 114.9(14) . . ?
O5 C49 C50 126.6(17) . . ?
O5 C49 C48 111.6(14) . . ?
C50 C49 C48 121.6(16) . . ?
C49 C50 C51 125.8(16) . . ?
C49 C50 H50 117.1 . . ?
C51 C50 H50 117.1 . . ?
O6 C51 C50 121.2(15) . . ?
O6 C51 C52 116.0(16) . . ?
C50 C51 C52 122.6(16) . . ?
C53 C52 C51 127.0(17) . . ?
C53 C52 S8 111.5(13) . . ?
C51 C52 S8 121.5(13) . . ?
C52 C53 C54 109.8(16) . . ?
C52 C53 H53 125.1 . . ?
C54 C53 H53 125.1 . . ?
C55 C54 C53 113.3(16) . . ?
C55 C54 H54 123.4 . . ?
C53 C54 H54 123.4 . . ?
C54 C55 S8 113.3(14) . . ?
C54 C55 H55 123.3 . . ?
S8 C55 H55 123.3 . . ?
F15 C56 F14 102(4) . . ?
F15 C56 F13 103(3) . . ?
F14 C56 F13 110(4) . . ?
F15 C56 C57 114(3) . . ?
F14 C56 C57 109(3) . . ?
F13 C56 C57 118(4) . . ?
C58 C57 O7 129(4) . . ?
C58 C57 C56 115(4) . . ?
O7 C57 C56 115(4) . . ?
C57 C58 C59 126(4) . . ?
C57 C58 H58 117.1 . . ?
C59 C58 H58 117.1 . . ?
O8 C59 C60 119(3) . . ?
O8 C59 C58 118(4) . . ?
C60 C59 C58 123(3) . . ?
C59 C60 C61 126(3) . . ?
C59 C60 S9 120(3) . . ?
C61 C60 S9 113(2) . . ?
C62 C61 C60 106.8(18) . . ?
C62 C61 H61 126.6 . . ?
C60 C61 H61 126.6 . . ?
C63 C62 C61 111(3) . . ?
C63 C62 H62 124.7 . . ?
C61 C62 H62 124.7 . . ?
C62 C63 S9 117(3) . . ?
C62 C63 H63 121.4 . . ?
S9 C63 H63 121.4 . . ?
F16 C64 F17 109(2) . . ?
F16 C64 F18 108(2) . . ?
F17 C64 F18 102.8(19) . . ?
F16 C64 C65 112.9(19) . . ?
F17 C64 C65 115.9(18) . . ?
F18 C64 C65 106.9(17) . . ?
O9 C65 C66 128.5(16) . . ?
O9 C65 C64 114.9(17) . . ?
C66 C65 C64 116.4(17) . . ?
C67 C66 C65 118.9(17) . . ?
C67 C66 H66 120.6 . . ?
C65 C66 H66 120.6 . . ?
O10 C67 C66 133.5(18) . . ?
O10 C67 C68 110.3(16) . . ?
C66 C67 C68 115.2(17) . . ?
F19 C68 F20 107(2) . . ?
F19 C68 F21 106(2) . . ?
F20 C68 F21 107(2) . . ?
F19 C68 C67 114(2) . . ?
F20 C68 C67 110.8(18) . . ?
F21 C68 C67 111.4(17) . . ?
F23 C69 F22 105(2) . . ?
F23 C69 F24 98(2) . . ?
F22 C69 F24 104(2) . . ?
F23 C69 C70 122(3) . . ?
F22 C69 C70 116(2) . . ?
F24 C69 C70 110(3) . . ?
O11 C70 C71 130(2) . . ?
O11 C70 C69 117(2) . . ?
C71 C70 C69 113(2) . . ?
C70 C71 C72 119(2) . . ?
C70 C71 H71 120.7 . . ?
C72 C71 H71 120.7 . . ?
O12 C72 C71 129(2) . . ?
O12 C72 C73 113.1(19) . . ?
C71 C72 C73 117(2) . . ?
F26 C73 F27 100(3) . . ?
F26 C73 F25 101(3) . . ?
F27 C73 F25 110(4) . . ?
F26 C73 C72 114(3) . . ?
F27 C73 C72 116(3) . . ?
F25 C73 C72 114(2) . . ?
C4 S1 C3 102.7(14) . . ?
C5 S2 C6 98.9(16) . . ?
C5 S3 C9 94.9(11) . . ?
C9 S4 C4 94.0(9) . . ?
C11 S5 C10 94.6(9) . . ?
C10 S6 C12 95.5(8) . . ?
C39 S7 C42 91.7(12) . . ?
C55 S8 C52 92.1(9) . . ?
C63 S9 C60 91.7(18) . . ?
C36 O1 Dy1 130.2(13) . . ?
C38 O2 Dy1 135.8(13) . . ?
C44 O3 Dy1 133.6(17) . . ?
C46 O4 Dy1 131.0(16) . . ?
C49 O5 Dy1 133.5(10) . . ?
C51 O6 Dy1 136.4(11) . . ?
C57 O7 Nd1 133(2) . . ?
C59 O8 Nd1 133(2) . . ?
C65 O9 Nd1 137.4(12) . . ?
C67 O10 Nd1 131.7(11) . . ?
C70 O11 Nd1 132.6(15) . . ?
C72 O12 Nd1 131.9(13) . . ?
C17 N1 C15 107.4(13) . . ?
C17 N1 Dy1 118.7(10) . . ?
C15 N1 Dy1 133.2(10) . . ?
C22 N2 C18 117.3(13) . . ?
C22 N2 Dy1 120.4(10) . . ?
C18 N2 Dy1 121.8(9) . . ?
C14 N3 C17 107.3(12) . . ?
C14 N3 C23 123.2(12) . . ?
C17 N3 C23 129.4(12) . . ?
C29 N4 N5 106.7(13) . . ?
C29 N4 Nd1 129.7(11) . . ?
N5 N4 Nd1 119.0(10) . . ?
N4 N5 C27 109.9(12) . . ?
N4 N5 C26 121.5(13) . . ?
C27 N5 C26 128.6(13) . . ?
C31 N6 C26 115.7(13) . . ?
C31 N6 Nd1 121.8(11) . . ?
C26 N6 Nd1 122.2(9) . . ?
C32 N7 N8 112.8(13) . . ?
C32 N7 C31 127.9(13) . . ?
N8 N7 C31 119.2(12) . . ?
C34 N8 N7 103.2(14) . . ?
C34 N8 Nd1 133.8(12) . . ?
N7 N8 Nd1 121.1(10) . . ?

loop_
_geom_bond_atom_site_label_1
_geom_bond_atom_site_label_2
_geom_bond_distance
_geom_bond_site_symmetry_2
_geom_bond_publ_flag
Nd1 O7 2.369(14) . ?
Nd1 O8 2.403(15) . ?
Nd1 O12 2.415(13) . ?
Nd1 O9 2.431(12) . ?
Nd1 O11 2.437(13) . ?
Nd1 O10 2.511(10) . ?
Nd1 N8 2.565(13) . ?
Nd1 N4 2.583(16) . ?
Nd1 N6 2.626(13) . ?
Dy1 O5 2.319(11) . ?
Dy1 O1 2.322(10) . ?
Dy1 O3 2.342(11) . ?
Dy1 O4 2.346(12) . ?
Dy1 O6 2.367(10) . ?
Dy1 O2 2.383(10) . ?
Dy1 N1 2.473(12) . ?
Dy1 N2 2.561(11) . ?
C1 C2 1.468(18) . ?
C1 H1A 0.9800 . ?
C1 H1B 0.9800 . ?
C1 H1C 0.9800 . ?
C2 C3 1.44(5) . ?
C2 H2A 0.9900 . ?
C2 H2B 0.9900 . ?
C3 S1 1.85(3) . ?
C3 H3A 0.9900 . ?
C3 H3B 0.9900 . ?
C4 C5 1.37(3) . ?
C4 S1 1.749(18) . ?
C4 S4 1.75(2) . ?
C5 S3 1.71(2) . ?
C5 S2 1.76(2) . ?
C6 C7 1.45(4) . ?
C6 S2 1.76(4) . ?
C6 H6A 0.9900 . ?
C6 H6B 0.9900 . ?
C7 C8 1.52(5) . ?
C7 H7A 0.9900 . ?
C7 H7B 0.9900 . ?
C8 H8A 0.9800 . ?
C8 H8B 0.9800 . ?
C8 H8C 0.9800 . ?
C9 C10 1.38(2) . ?
C9 S4 1.74(2) . ?
C9 S3 1.75(2) . ?
C10 S6 1.73(2) . ?
C10 S5 1.75(2) . ?
C11 C16 1.39(2) . ?
C11 C12 1.39(2) . ?
C11 S5 1.743(16) . ?
C12 C13 1.37(2) . ?
C12 S6 1.791(16) . ?
C13 C14 1.37(2) . ?
C13 H13 0.9500 . ?
C14 N3 1.374(19) . ?
C14 C15 1.41(2) . ?
C15 N1 1.379(18) . ?
C15 C16 1.40(2) . ?
C16 H16 0.9500 . ?
C17 N1 1.349(19) . ?
C17 N3 1.40(2) . ?
C17 C18 1.47(2) . ?
C18 N2 1.35(2) . ?
C18 C19 1.36(2) . ?
C19 C20 1.39(2) . ?
C19 H19 0.9500 . ?
C20 C21 1.33(2) . ?
C20 H20 0.9500 . ?
C21 C22 1.41(2) . ?
C21 H21 0.9500 . ?
C22 N2 1.313(19) . ?
C22 H22 0.9500 . ?
C23 N3 1.45(2) . ?
C23 C24 1.50(2) . ?
C23 H23A 0.9900 . ?
C23 H23B 0.9900 . ?
C24 C25 1.380(19) . ?
C24 C30 1.42(2) . ?
C25 C26 1.36(2) . ?
C25 H25 0.9500 . ?
C26 N6 1.36(2) . ?
C26 N5 1.399(18) . ?
C27 C28 1.36(2) . ?
C27 N5 1.38(2) . ?
C27 H27 0.9500 . ?
C28 C29 1.33(2) . ?
C28 H28 0.9500 . ?
C29 N4 1.321(19) . ?
C29 H29 0.9500 . ?
C30 C31 1.37(2) . ?
C30 H30 0.9500 . ?
C31 N6 1.35(2) . ?
C31 N7 1.41(2) . ?
C32 N7 1.35(2) . ?
C32 C33 1.38(2) . ?
C32 H32 0.9500 . ?
C33 C34 1.38(3) . ?
C33 H33 0.9500 . ?
C34 N8 1.27(2) . ?
C34 H34 0.9500 . ?
C35 F2 1.28(3) . ?
C35 F1 1.34(3) . ?
C35 F3 1.38(2) . ?
C35 C36 1.46(3) . ?
C36 O1 1.30(2) . ?
C36 C37 1.39(3) . ?
C37 C38 1.43(3) . ?
C37 H37 0.9500 . ?
C38 O2 1.23(2) . ?
C38 C39 1.51(3) . ?
C39 C40 1.42(3) . ?
C39 S7 1.67(3) . ?
C40 C41 1.52(3) . ?
C40 H40 0.9500 . ?
C41 C42 1.25(3) . ?
C41 H41 0.9500 . ?
C42 S7 1.75(2) . ?
C42 H42 0.9500 . ?
C43 F5 1.19(4) . ?
C43 F6 1.32(3) . ?
C43 F4 1.33(4) . ?
C43 C44 1.45(4) . ?
C44 O3 1.27(2) . ?
C44 C45 1.44(4) . ?
C45 C46 1.38(4) . ?
C45 H45 0.9500 . ?
C46 O4 1.24(2) . ?
C46 C47 1.48(4) . ?
C47 F7 1.17(3) . ?
C47 F9 1.39(4) . ?
C47 F8 1.41(5) . ?
C48 F11 1.28(2) . ?
C48 F10 1.29(2) . ?
C48 F12 1.32(2) . ?
C48 C49 1.49(3) . ?
C49 O5 1.300(19) . ?
C49 C50 1.35(2) . ?
C50 C51 1.39(3) . ?
C50 H50 0.9500 . ?
C51 O6 1.272(19) . ?
C51 C52 1.43(2) . ?
C52 C53 1.40(2) . ?
C52 S8 1.727(18) . ?
C53 C54 1.43(2) . ?
C53 H53 0.9500 . ?
C54 C55 1.36(3) . ?
C54 H54 0.9500 . ?
C55 S8 1.661(17) . ?
C55 H55 0.9500 . ?
C56 F15 1.29(5) . ?
C56 F14 1.29(4) . ?
C56 F13 1.31(5) . ?
C56 C57 1.50(5) . ?
C57 C58 1.21(5) . ?
C57 O7 1.25(4) . ?
C58 C59 1.56(5) . ?
C58 H58 0.9500 . ?
C59 O8 1.23(4) . ?
C59 C60 1.33(5) . ?
C60 C61 1.50(4) . ?
C60 S9 1.66(3) . ?
C61 C62 1.42(5) . ?
C61 H61 0.9500 . ?
C62 C63 1.39(4) . ?
C62 H62 0.9500 . ?
C63 S9 1.61(4) . ?
C63 H63 0.9500 . ?
C64 F16 1.29(3) . ?
C64 F17 1.32(2) . ?
C64 F18 1.34(3) . ?
C64 C65 1.50(2) . ?
C65 O9 1.21(2) . ?
C65 C66 1.40(3) . ?
C66 C67 1.36(3) . ?
C66 H66 0.9500 . ?
C67 O10 1.20(2) . ?
C67 C68 1.61(3) . ?
C68 F19 1.31(2) . ?
C68 F20 1.31(3) . ?
C68 F21 1.36(3) . ?
C69 F23 1.32(3) . ?
C69 F22 1.33(3) . ?
C69 F24 1.38(4) . ?
C69 C70 1.49(3) . ?
C70 O11 1.20(3) . ?
C70 C71 1.38(3) . ?
C71 C72 1.41(3) . ?
C71 H71 0.9500 . ?
C72 O12 1.24(3) . ?
C72 C73 1.53(4) . ?
C73 F26 1.17(4) . ?
C73 F27 1.22(4) . ?
C73 F25 1.29(3) . ?
N4 N5 1.338(18) . ?
N7 N8 1.370(18) . ?

loop_
_geom_torsion_atom_site_label_1
_geom_torsion_atom_site_label_2
_geom_torsion_atom_site_label_3
_geom_torsion_atom_site_label_4
_geom_torsion
_geom_torsion_site_symmetry_1
_geom_torsion_site_symmetry_2
_geom_torsion_site_symmetry_3
_geom_torsion_site_symmetry_4
_geom_torsion_publ_flag
C1 C2 C3 S1 170(3) . . . . ?
S1 C4 C5 S3 -173.3(15) . . . . ?
S4 C4 C5 S3 4(3) . . . . ?
S1 C4 C5 S2 -1(4) . . . . ?
S4 C4 C5 S2 175.8(15) . . . . ?
S2 C6 C7 C8 -178(2) . . . . ?
S4 C9 C10 S6 171.1(15) . . . . ?
S3 C9 C10 S6 -1(3) . . . . ?
S4 C9 C10 S5 -6(3) . . . . ?
S3 C9 C10 S5 -177.9(15) . . . . ?
C16 C11 C12 C13 5(3) . . . . ?
S5 C11 C12 C13 -174.5(14) . . . . ?
C16 C11 C12 S6 178.5(14) . . . . ?
S5 C11 C12 S6 -1.3(19) . . . . ?
C11 C12 C13 C14 -5(3) . . . . ?
S6 C12 C13 C14 -178.0(12) . . . . ?
C12 C13 C14 N3 -178.0(15) . . . . ?
C12 C13 C14 C15 0(2) . . . . ?
C13 C14 C15 N1 178.8(14) . . . . ?
N3 C14 C15 N1 -3.2(16) . . . . ?
C13 C14 C15 C16 6(2) . . . . ?
N3 C14 C15 C16 -175.5(14) . . . . ?
C12 C11 C16 C15 1(3) . . . . ?
S5 C11 C16 C15 -179.5(13) . . . . ?
N1 C15 C16 C11 -177.0(16) . . . . ?
C14 C15 C16 C11 -6(2) . . . . ?
N1 C17 C18 N2 -10(2) . . . . ?
N3 C17 C18 N2 170.2(15) . . . . ?
N1 C17 C18 C19 165.3(16) . . . . ?
N3 C17 C18 C19 -14(3) . . . . ?
N2 C18 C19 C20 -7(3) . . . . ?
C17 C18 C19 C20 178.0(16) . . . . ?
C18 C19 C20 C21 5(2) . . . . ?
C19 C20 C21 C22 -3(2) . . . . ?
C20 C21 C22 N2 3(3) . . . . ?
N3 C23 C24 C25 -152.0(14) . . . . ?
N3 C23 C24 C30 28.5(19) . . . . ?
C30 C24 C25 C26 -2(2) . . . . ?
C23 C24 C25 C26 178.8(14) . . . . ?
C24 C25 C26 N6 -1(2) . . . . ?
C24 C25 C26 N5 -177.3(14) . . . . ?
N5 C27 C28 C29 -2(2) . . . . ?
C27 C28 C29 N4 2(2) . . . . ?
C25 C24 C30 C31 3(2) . . . . ?
C23 C24 C30 C31 -177.3(14) . . . . ?
C24 C30 C31 N6 -2(2) . . . . ?
C24 C30 C31 N7 177.4(14) . . . . ?
N7 C32 C33 C34 -5(2) . . . . ?
C32 C33 C34 N8 7(3) . . . . ?
F2 C35 C36 O1 67(3) . . . . ?
F1 C35 C36 O1 -56(3) . . . . ?
F3 C35 C36 O1 -173.8(19) . . . . ?
F2 C35 C36 C37 -119(2) . . . . ?
F1 C35 C36 C37 118(2) . . . . ?
F3 C35 C36 C37 0(3) . . . . ?
O1 C36 C37 C38 2(4) . . . . ?
C35 C36 C37 C38 -171(2) . . . . ?
C36 C37 C38 O2 -11(4) . . . . ?
C36 C37 C38 C39 160(2) . . . . ?
O2 C38 C39 C40 163(2) . . . . ?
C37 C38 C39 C40 -8(4) . . . . ?
O2 C38 C39 S7 -6(3) . . . . ?
C37 C38 C39 S7 -176.6(19) . . . . ?
C38 C39 C40 C41 -175(2) . . . . ?
S7 C39 C40 C41 -6(2) . . . . ?
C39 C40 C41 C42 14(3) . . . . ?
C40 C41 C42 S7 -15(3) . . . . ?
F5 C43 C44 O3 -32(5) . . . . ?
F6 C43 C44 O3 -158(3) . . . . ?
F4 C43 C44 O3 90(3) . . . . ?
F5 C43 C44 C45 148(4) . . . . ?
F6 C43 C44 C45 23(4) . . . . ?
F4 C43 C44 C45 -89(3) . . . . ?
O3 C44 C45 C46 -3(5) . . . . ?
C43 C44 C45 C46 176(3) . . . . ?
C44 C45 C46 O4 2(5) . . . . ?
C44 C45 C46 C47 -175(3) . . . . ?
O4 C46 C47 F7 158(4) . . . . ?
C45 C46 C47 F7 -25(5) . . . . ?
O4 C46 C47 F9 -8(4) . . . . ?
C45 C46 C47 F9 169(3) . . . . ?
O4 C46 C47 F8 -100(3) . . . . ?
C45 C46 C47 F8 78(3) . . . . ?
F11 C48 C49 O5 -69(2) . . . . ?
F10 C48 C49 O5 52(2) . . . . ?
F12 C48 C49 O5 171.9(17) . . . . ?
F11 C48 C49 C50 115(2) . . . . ?
F10 C48 C49 C50 -124(2) . . . . ?
F12 C48 C49 C50 -4(3) . . . . ?
O5 C49 C50 C51 12(3) . . . . ?
C48 C49 C50 C51 -172.9(19) . . . . ?
C49 C50 C51 O6 -8(3) . . . . ?
C49 C50 C51 C52 178(2) . . . . ?
O6 C51 C52 C53 159.2(19) . . . . ?
C50 C51 C52 C53 -27(3) . . . . ?
O6 C51 C52 S8 -22(3) . . . . ?
C50 C51 C52 S8 152.1(16) . . . . ?
C51 C52 C53 C54 -179.9(19) . . . . ?
S8 C52 C53 C54 1(2) . . . . ?
C52 C53 C54 C55 0(2) . . . . ?
C53 C54 C55 S8 -1(2) . . . . ?
F15 C56 C57 C58 -126(4) . . . . ?
F14 C56 C57 C58 121(4) . . . . ?
F13 C56 C57 C58 -5(6) . . . . ?
F15 C56 C57 O7 46(5) . . . . ?
F14 C56 C57 O7 -68(5) . . . . ?
F13 C56 C57 O7 166(3) . . . . ?
O7 C57 C58 C59 16(7) . . . . ?
C56 C57 C58 C59 -174(3) . . . . ?
C57 C58 C59 O8 -7(6) . . . . ?
C57 C58 C59 C60 178(4) . . . . ?
O8 C59 C60 C61 -179(2) . . . . ?
C58 C59 C60 C61 -4(5) . . . . ?
O8 C59 C60 S9 10(5) . . . . ?
C58 C59 C60 S9 -175(2) . . . . ?
C59 C60 C61 C62 -175(3) . . . . ?
S9 C60 C61 C62 -3.4(15) . . . . ?
C60 C61 C62 C63 -2.6(17) . . . . ?
C61 C62 C63 S9 8(3) . . . . ?
F16 C64 C65 O9 58(3) . . . . ?
F17 C64 C65 O9 -174.5(19) . . . . ?
F18 C64 C65 O9 -61(2) . . . . ?
F16 C64 C65 C66 -117(3) . . . . ?
F17 C64 C65 C66 10(3) . . . . ?
F18 C64 C65 C66 124(2) . . . . ?
O9 C65 C66 C67 6(3) . . . . ?
C64 C65 C66 C67 -179.7(19) . . . . ?
C65 C66 C67 O10 -7(3) . . . . ?
C65 C66 C67 C68 -174.3(19) . . . . ?
O10 C67 C68 F19 -172(2) . . . . ?
C66 C67 C68 F19 -2(3) . . . . ?
O10 C67 C68 F20 67(2) . . . . ?
C66 C67 C68 F20 -123(2) . . . . ?
O10 C67 C68 F21 -52(2) . . . . ?
C66 C67 C68 F21 118(2) . . . . ?
F23 C69 C70 O11 139(3) . . . . ?
F22 C69 C70 O11 9(4) . . . . ?
F24 C69 C70 O11 -108(3) . . . . ?
F23 C69 C70 C71 -41(4) . . . . ?
F22 C69 C70 C71 -170(3) . . . . ?
F24 C69 C70 C71 72(3) . . . . ?
O11 C70 C71 C72 -4(5) . . . . ?
C69 C70 C71 C72 175(3) . . . . ?
C70 C71 C72 O12 5(5) . . . . ?
C70 C71 C72 C73 175(3) . . . . ?
O12 C72 C73 F26 -50(4) . . . . ?
C71 C72 C73 F26 139(3) . . . . ?
O12 C72 C73 F27 65(5) . . . . ?
C71 C72 C73 F27 -107(4) . . . . ?
O12 C72 C73 F25 -166(4) . . . . ?
C71 C72 C73 F25 23(5) . . . . ?
C5 C4 S1 C3 -125(3) . . . . ?
S4 C4 S1 C3 58(2) . . . . ?
C2 C3 S1 C4 58(3) . . . . ?
C4 C5 S2 C6 132(3) . . . . ?
S3 C5 S2 C6 -56(2) . . . . ?
C7 C6 S2 C5 -64(3) . . . . ?
C4 C5 S3 C9 -11(2) . . . . ?
S2 C5 S3 C9 176.2(18) . . . . ?
C10 C9 S3 C5 -172(2) . . . . ?
S4 C9 S3 C5 15.4(18) . . . . ?
C10 C9 S4 C4 174(2) . . . . ?
S3 C9 S4 C4 -13.7(17) . . . . ?
C5 C4 S4 C9 6(2) . . . . ?
S1 C4 S4 C9 -176.7(16) . . . . ?
C16 C11 S5 C10 175.7(17) . . . . ?
C12 C11 S5 C10 -4.4(17) . . . . ?
C9 C10 S5 C11 -174(2) . . . . ?
S6 C10 S5 C11 8.9(16) . . . . ?
C9 C10 S6 C12 173(2) . . . . ?
S5 C10 S6 C12 -9.6(16) . . . . ?
C13 C12 S6 C10 179.8(15) . . . . ?
C11 C12 S6 C10 6.4(15) . . . . ?
C40 C39 S7 C42 -1(2) . . . . ?
C38 C39 S7 C42 169(2) . . . . ?
C41 C42 S7 C39 9(2) . . . . ?
C54 C55 S8 C52 1.5(17) . . . . ?
C53 C52 S8 C55 -1.5(16) . . . . ?
C51 C52 S8 C55 179.5(17) . . . . ?
C62 C63 S9 C60 -9(2) . . . . ?
C59 C60 S9 C63 179(3) . . . . ?
C61 C60 S9 C63 6.7(19) . . . . ?
C37 C36 O1 Dy1 29(3) . . . . ?
C35 C36 O1 Dy1 -157.9(14) . . . . ?
C37 C38 O2 Dy1 -11(4) . . . . ?
C39 C38 O2 Dy1 178.3(14) . . . . ?
C45 C44 O3 Dy1 -18(4) . . . . ?
C43 C44 O3 Dy1 162.9(17) . . . . ?
C45 C46 O4 Dy1 19(4) . . . . ?
C47 C46 O4 Dy1 -163.9(17) . . . . ?
C50 C49 O5 Dy1 7(3) . . . . ?
C48 C49 O5 Dy1 -168.5(11) . . . . ?
C50 C51 O6 Dy1 -14(3) . . . . ?
C52 C51 O6 Dy1 159.9(13) . . . . ?
C58 C57 O7 Nd1 8(6) . . . . ?
C56 C57 O7 Nd1 -162(2) . . . . ?
C60 C59 O8 Nd1 150(2) . . . . ?
C58 C59 O8 Nd1 -26(4) . . . . ?
C66 C65 O9 Nd1 -3(3) . . . . ?
C64 C65 O9 Nd1 -177.9(14) . . . . ?
C66 C67 O10 Nd1 5(3) . . . . ?
C68 C67 O10 Nd1 172.7(12) . . . . ?
C71 C70 O11 Nd1 24(5) . . . . ?
C69 C70 O11 Nd1 -155.3(19) . . . . ?
C71 C72 O12 Nd1 -25(5) . . . . ?
C73 C72 O12 Nd1 164.9(18) . . . . ?
N3 C17 N1 C15 -3.4(17) . . . . ?
C18 C17 N1 C15 177.1(14) . . . . ?
N3 C17 N1 Dy1 -175.4(9) . . . . ?
C18 C17 N1 Dy1 5(2) . . . . ?
C16 C15 N1 C17 175.8(16) . . . . ?
C14 C15 N1 C17 4.1(16) . . . . ?
C16 C15 N1 Dy1 -14(2) . . . . ?
C14 C15 N1 Dy1 174.4(9) . . . . ?
C21 C22 N2 C18 -5(2) . . . . ?
C21 C22 N2 Dy1 167.2(12) . . . . ?
C19 C18 N2 C22 7(2) . . . . ?
C17 C18 N2 C22 -177.3(14) . . . . ?
C19 C18 N2 Dy1 -165.1(12) . . . . ?
C17 C18 N2 Dy1 10.8(18) . . . . ?
C13 C14 N3 C17 178.9(17) . . . . ?
C15 C14 N3 C17 1.1(16) . . . . ?
C13 C14 N3 C23 -4(3) . . . . ?
C15 C14 N3 C23 178.5(13) . . . . ?
N1 C17 N3 C14 1.4(17) . . . . ?
C18 C17 N3 C14 -179.1(15) . . . . ?
N1 C17 N3 C23 -175.8(14) . . . . ?
C18 C17 N3 C23 4(3) . . . . ?
C24 C23 N3 C14 -98.2(16) . . . . ?
C24 C23 N3 C17 78.6(19) . . . . ?
C28 C29 N4 N5 -2(2) . . . . ?
C28 C29 N4 Nd1 -156.6(13) . . . . ?
C29 N4 N5 C27 0(2) . . . . ?
Nd1 N4 N5 C27 158.6(11) . . . . ?
C29 N4 N5 C26 -179.2(15) . . . . ?
Nd1 N4 N5 C26 -21.1(19) . . . . ?
C28 C27 N5 N4 0.8(19) . . . . ?
C28 C27 N5 C26 -179.5(16) . . . . ?
N6 C26 N5 N4 10(2) . . . . ?
C25 C26 N5 N4 -172.8(15) . . . . ?
N6 C26 N5 C27 -169.2(15) . . . . ?
C25 C26 N5 C27 8(2) . . . . ?
C30 C31 N6 C26 0(2) . . . . ?
N7 C31 N6 C26 -179.9(13) . . . . ?
C30 C31 N6 Nd1 173.2(11) . . . . ?
N7 C31 N6 Nd1 -6.5(18) . . . . ?
C25 C26 N6 C31 2(2) . . . . ?
N5 C26 N6 C31 178.5(13) . . . . ?
C25 C26 N6 Nd1 -171.5(12) . . . . ?
N5 C26 N6 Nd1 5.2(17) . . . . ?
C33 C32 N7 N8 2(2) . . . . ?
C33 C32 N7 C31 179.2(18) . . . . ?
N6 C31 N7 C32 -167.0(16) . . . . ?
C30 C31 N7 C32 13(3) . . . . ?
N6 C31 N7 N8 10(2) . . . . ?
C30 C31 N7 N8 -169.6(15) . . . . ?
C33 C34 N8 N7 -6(3) . . . . ?
C33 C34 N8 Nd1 -169.0(16) . . . . ?
C32 N7 N8 C34 2(2) . . . . ?
C31 N7 N8 C34 -175.5(17) . . . . ?
C32 N7 N8 Nd1 168.3(12) . . . . ?
C31 N7 N8 Nd1 -9.3(19) . . . . ?

loop_
_platon_squeeze_void_nr
_platon_squeeze_void_average_x
_platon_squeeze_void_average_y
_platon_squeeze_void_average_z
_platon_squeeze_void_volume
_platon_squeeze_void_count_electrons
_platon_squeeze_void_content
1 0.000 0.500 0.000 26 9 ' '
2 0.001 0.865 0.500 702 217 ' '
3 0.125 0.933 0.035 18 6 ' '
4 0.281 0.940 0.779 8 3 ' '
5 0.719 0.060 0.221 8 2 ' '
6 0.875 0.067 0.965 18 6 ' '
